data_7250968
loop_
_publ_author_name
'La Gorc\'e, Enzo'
'Theunissen, Tristan K.'
'Bourne, Susan A.'

_publ_section_title
;
 Non-covalent interactions in silver(i)-lutidine and
 silver(i)-halopyridine complexes: insights from crystallographic and
 computational studies
;
_journal_issue 45
_journal_name_full CrystEngComm
_journal_page_first 7333
_journal_page_last 7347
_journal_paper_doi 10.1039/D5CE00879D
_journal_volume 27
_journal_year 2025
_chemical_formula_sum 'C84 H108 Ag4 N16 O12'
_chemical_formula_weight 1965.34
_space_group_crystal_system monoclinic
_space_group_IT_number 14
_space_group_name_Hall '-P 2yn'
_space_group_name_H-M_alt 'P 1 21/n 1'
_atom_sites_solution_hydrogens geom
_audit_creation_method SHELXL-2018/3
_audit_update_record
;
2025-09-08 deposited with the CCDC.	2025-10-13 downloaded from the CCDC.
;
_cell_angle_alpha 90
_cell_angle_beta 110.131(3)
_cell_angle_gamma 90
_cell_formula_units_Z 1
_cell_length_a 8.4006(7)
_cell_length_b 28.694(2)
_cell_length_c 9.6056(8)
_cell_measurement_reflns_used 10819
_cell_measurement_temperature 100(2)
_cell_measurement_theta_max 28.319
_cell_measurement_theta_min 2.129
_cell_volume 2173.9(3)
_computing_structure_refinement 'SHELXL-2018/3 (Sheldrick, 2018)'
_computing_structure_solution 'SHELXT 2018/2 (Sheldrick, 2018)'
_diffrn_ambient_temperature 100(2)
_diffrn_measured_fraction_theta_full 1.000
_diffrn_measured_fraction_theta_max 0.999
_diffrn_measurement_device_type 'Bruker Apex DUO II'
_diffrn_radiation_type MoK\a
_diffrn_radiation_wavelength 0.71073
_diffrn_reflns_av_R_equivalents 0.0855
_diffrn_reflns_av_unetI/netI 0.0327
_diffrn_reflns_Laue_measured_fraction_full 1.000
_diffrn_reflns_Laue_measured_fraction_max 0.999
_diffrn_reflns_limit_h_max 11
_diffrn_reflns_limit_h_min -11
_diffrn_reflns_limit_k_max 38
_diffrn_reflns_limit_k_min -38
_diffrn_reflns_limit_l_max 12
_diffrn_reflns_limit_l_min -12
_diffrn_reflns_number 99544
_diffrn_reflns_point_group_measured_fraction_full 1.000
_diffrn_reflns_point_group_measured_fraction_max 0.999
_diffrn_reflns_theta_full 25.242
_diffrn_reflns_theta_max 28.319
_diffrn_reflns_theta_min 2.367
_exptl_absorpt_coefficient_mu 0.956
_exptl_absorpt_correction_T_max 0.7087
_exptl_absorpt_correction_T_min 0.6616
_exptl_absorpt_correction_type multi-scan
_exptl_absorpt_process_details
;
 SADABS 2016/2: Krause, L., Herbst-Irmer, R., Sheldrick G.M. & Stalke D.,
 J. Appl. Cryst. 48 (2015) 3-10
;
_exptl_crystal_colour colourless
_exptl_crystal_density_diffrn 1.501
_exptl_crystal_description slate
_exptl_crystal_F_000 1008
_exptl_crystal_size_max 0.189
_exptl_crystal_size_mid 0.141
_exptl_crystal_size_min 0.094
_refine_diff_density_max 0.364
_refine_diff_density_min -0.370
_refine_diff_density_rms 0.077
_refine_ls_extinction_method none
_refine_ls_goodness_of_fit_ref 1.020
_refine_ls_hydrogen_treatment constr
_refine_ls_matrix_type full
_refine_ls_number_parameters 268
_refine_ls_number_reflns 5409
_refine_ls_number_restraints 0
_refine_ls_restrained_S_all 1.020
_refine_ls_R_factor_all 0.0431
_refine_ls_R_factor_gt 0.0278
_refine_ls_shift/su_max 0.001
_refine_ls_shift/su_mean 0.000
_refine_ls_structure_factor_coef Fsqd
_refine_ls_weighting_details 'w=1/[\s^2^(Fo^2^)+(0.0219P)^2^+1.8461P] where P=(Fo^2^+2Fc^2^)/3'
_refine_ls_weighting_scheme calc
_refine_ls_wR_factor_gt 0.0556
_refine_ls_wR_factor_ref 0.0603
_reflns_Friedel_coverage 0.000
_reflns_number_gt 4409
_reflns_number_total 5409
_reflns_threshold_expression 'I > 2\s(I)'
_cod_data_source_file d5ce00879d2.cif
_cod_data_source_block Ag-35Lut
_cod_depositor_comments 'Adding full bibliography for 7250962--7250968.cif.'
_cod_original_sg_symbol_H-M 'P 21/n'
_cod_database_code 7250968
_shelx_shelxl_version_number 2018/3
_shelx_space_group_comment
;
The symmetry employed for this shelxl refinement is uniquely defined
by the following loop, which should always be used as a source of
symmetry information in preference to the above space-group names.
They are only intended as comments.
;

loop_
_space_group_symop_operation_xyz
'x, y, z'
'-x+1/2, y+1/2, -z+1/2'
'-x, -y, -z'
'x-1/2, -y-1/2, z-1/2'

loop_
_atom_site_label
_atom_site_type_symbol
_atom_site_fract_x
_atom_site_fract_y
_atom_site_fract_z
_atom_site_U_iso_or_equiv
_atom_site_adp_type
_atom_site_occupancy
_atom_site_site_symmetry_order
_atom_site_calc_flag
_atom_site_refinement_flags_posn
_atom_site_refinement_flags_adp
_atom_site_refinement_flags_occupancy
_atom_site_disorder_assembly
_atom_site_disorder_group
Ag1 Ag 0.36422(2) 0.39209(2) 0.62295(2) 0.01651(5) Uani 1 1 d . . . . .
O1 O 0.7082(2) 0.37161(6) 0.7295(2) 0.0392(5) Uani 1 1 d . . . . .
O2 O 0.6200(2) 0.40416(7) 0.51574(19) 0.0377(4) Uani 1 1 d . . . . .
O3 O 0.88202(18) 0.38230(6) 0.61043(17) 0.0254(4) Uani 1 1 d . . . . .
N1 N 0.2238(2) 0.44345(6) 0.44322(18) 0.0162(4) Uani 1 1 d . . . . .
N2 N 0.3826(2) 0.38595(6) 0.86304(18) 0.0160(3) Uani 1 1 d . . . . .
N3 N 0.2884(2) 0.31806(6) 0.51616(19) 0.0192(4) Uani 1 1 d . . . . .
N4 N 0.7378(2) 0.38634(6) 0.61847(19) 0.0176(4) Uani 1 1 d . . . . .
C1 C 0.0562(3) 0.45012(7) 0.4105(2) 0.0167(4) Uani 1 1 d . . . . .
H1 H 0.001285 0.434132 0.467955 0.020 Uiso 1 1 calc R U . . .
C2 C -0.0407(3) 0.47914(7) 0.2973(2) 0.0160(4) Uani 1 1 d . . . . .
C3 C 0.0435(3) 0.50206(7) 0.2144(2) 0.0175(4) Uani 1 1 d . . . . .
H3 H -0.018045 0.522469 0.136631 0.021 Uiso 1 1 calc R U . . .
C4 C 0.2151(3) 0.49541(7) 0.2441(2) 0.0167(4) Uani 1 1 d . . . . .
C5 C 0.2997(3) 0.46571(7) 0.3607(2) 0.0164(4) Uani 1 1 d . . . . .
H5 H 0.417804 0.460983 0.382973 0.020 Uiso 1 1 calc R U . . .
C6 C -0.2276(3) 0.48508(8) 0.2665(2) 0.0215(5) Uani 1 1 d . . . . .
H6A H -0.291432 0.469046 0.174033 0.032 Uiso 1 1 calc R U . . .
H6B H -0.256093 0.518320 0.257128 0.032 Uiso 1 1 calc R U . . .
H6C H -0.257173 0.471725 0.348362 0.032 Uiso 1 1 calc R U . . .
C7 C 0.3091(3) 0.51813(8) 0.1544(2) 0.0233(5) Uani 1 1 d . . . . .
H7A H 0.346489 0.494224 0.099623 0.035 Uiso 1 1 calc R U . . .
H7B H 0.407990 0.534763 0.220808 0.035 Uiso 1 1 calc R U . . .
H7C H 0.233942 0.540210 0.084352 0.035 Uiso 1 1 calc R U . . .
C8 C 0.5333(3) 0.37884(7) 0.9693(2) 0.0157(4) Uani 1 1 d . . . . .
H8 H 0.632215 0.380079 0.942793 0.019 Uiso 1 1 calc R U . . .
C9 C 0.5525(3) 0.36972(7) 1.1166(2) 0.0154(4) Uani 1 1 d . . . . .
C10 C 0.4073(3) 0.36912(7) 1.1541(2) 0.0183(4) Uani 1 1 d . . . . .
H10 H 0.415958 0.363990 1.254119 0.022 Uiso 1 1 calc R U . . .
C11 C 0.2486(3) 0.37598(7) 1.0458(2) 0.0170(4) Uani 1 1 d . . . . .
C12 C 0.2432(3) 0.38415(7) 0.9017(2) 0.0160(4) Uani 1 1 d . . . . .
H12 H 0.135782 0.388687 0.826757 0.019 Uiso 1 1 calc R U . . .
C13 C 0.7257(3) 0.35946(8) 1.2267(2) 0.0250(5) Uani 1 1 d . . . . .
H13A H 0.727282 0.366507 1.327018 0.037 Uiso 1 1 calc R U . . .
H13B H 0.810149 0.378735 1.204337 0.037 Uiso 1 1 calc R U . . .
H13C H 0.752504 0.326453 1.220538 0.037 Uiso 1 1 calc R U . . .
C14 C 0.0883(3) 0.37419(9) 1.0821(3) 0.0252(5) Uani 1 1 d . . . . .
H14A H 0.083721 0.401230 1.142890 0.038 Uiso 1 1 calc R U . . .
H14B H 0.086596 0.345510 1.136904 0.038 Uiso 1 1 calc R U . . .
H14C H -0.009860 0.374671 0.989991 0.038 Uiso 1 1 calc R U . . .
C15 C 0.1316(3) 0.30151(7) 0.4939(2) 0.0197(4) Uani 1 1 d . . . . .
H15 H 0.059374 0.318839 0.531980 0.024 Uiso 1 1 calc R U . . .
C16 C 0.0702(3) 0.26054(7) 0.4183(2) 0.0184(4) Uani 1 1 d . . . . .
C17 C 0.1767(3) 0.23603(7) 0.3612(2) 0.0207(4) Uani 1 1 d . . . . .
H17 H 0.138260 0.207932 0.307942 0.025 Uiso 1 1 calc R U . . .
C18 C 0.3386(3) 0.25233(7) 0.3817(2) 0.0202(5) Uani 1 1 d . . . . .
C19 C 0.3880(3) 0.29350(7) 0.4614(2) 0.0201(4) Uani 1 1 d . . . . .
H19 H 0.499338 0.304771 0.477864 0.024 Uiso 1 1 calc R U . . .
C20 C -0.1053(3) 0.24348(8) 0.4000(3) 0.0261(5) Uani 1 1 d . . . . .
H20A H -0.164597 0.267105 0.437473 0.039 Uiso 1 1 calc R U . . .
H20B H -0.097424 0.214480 0.455888 0.039 Uiso 1 1 calc R U . . .
H20C H -0.168205 0.237745 0.294766 0.039 Uiso 1 1 calc R U . . .
C21 C 0.4575(3) 0.22752(8) 0.3196(3) 0.0318(6) Uani 1 1 d . . . . .
H21A H 0.401748 0.199674 0.265540 0.048 Uiso 1 1 calc R U . . .
H21B H 0.560310 0.218371 0.400935 0.048 Uiso 1 1 calc R U . . .
H21C H 0.487949 0.248398 0.251949 0.048 Uiso 1 1 calc R U . . .

loop_
_atom_site_aniso_label
_atom_site_aniso_U_11
_atom_site_aniso_U_22
_atom_site_aniso_U_33
_atom_site_aniso_U_23
_atom_site_aniso_U_13
_atom_site_aniso_U_12
Ag1 0.01704(8) 0.01829(8) 0.01331(8) 0.00138(6) 0.00408(6) -0.00019(6)
O1 0.0533(12) 0.0394(10) 0.0421(11) 0.0170(9) 0.0383(10) 0.0129(9)
O2 0.0220(9) 0.0598(12) 0.0245(9) 0.0040(8) -0.0008(7) 0.0180(8)
O3 0.0117(8) 0.0397(10) 0.0261(9) 0.0022(7) 0.0082(6) 0.0015(6)
N1 0.0156(9) 0.0172(8) 0.0148(8) 0.0009(7) 0.0041(7) 0.0017(7)
N2 0.0161(8) 0.0170(9) 0.0147(8) 0.0004(7) 0.0051(7) -0.0001(7)
N3 0.0183(9) 0.0185(9) 0.0203(9) -0.0008(7) 0.0062(7) -0.0020(7)
N4 0.0167(9) 0.0181(9) 0.0193(9) -0.0017(7) 0.0078(7) -0.0002(7)
C1 0.0176(10) 0.0192(10) 0.0143(10) -0.0021(8) 0.0068(8) -0.0013(8)
C2 0.0143(10) 0.0171(10) 0.0158(10) -0.0028(8) 0.0042(8) 0.0012(8)
C3 0.0190(11) 0.0154(10) 0.0149(10) 0.0009(8) 0.0018(8) 0.0018(8)
C4 0.0182(11) 0.0150(10) 0.0167(10) 0.0000(8) 0.0056(8) -0.0016(8)
C5 0.0146(10) 0.0192(10) 0.0147(10) 0.0003(8) 0.0041(8) -0.0017(8)
C6 0.0167(11) 0.0269(12) 0.0210(11) 0.0004(9) 0.0066(9) 0.0041(9)
C7 0.0208(11) 0.0251(12) 0.0231(11) 0.0069(9) 0.0064(9) -0.0032(9)
C8 0.0148(10) 0.0159(9) 0.0161(10) 0.0003(7) 0.0048(8) -0.0018(7)
C9 0.0150(10) 0.0154(10) 0.0140(10) 0.0001(8) 0.0027(8) -0.0012(8)
C10 0.0211(11) 0.0200(10) 0.0142(10) -0.0002(8) 0.0065(8) -0.0017(8)
C11 0.0185(10) 0.0157(9) 0.0183(10) -0.0020(8) 0.0079(8) -0.0012(8)
C12 0.0131(9) 0.0160(10) 0.0174(10) -0.0006(7) 0.0034(8) 0.0003(7)
C13 0.0196(12) 0.0337(13) 0.0185(11) 0.0027(9) 0.0025(9) 0.0004(9)
C14 0.0180(11) 0.0343(12) 0.0252(12) -0.0059(10) 0.0101(9) -0.0026(9)
C15 0.0187(11) 0.0189(10) 0.0230(11) 0.0004(8) 0.0092(9) 0.0015(8)
C16 0.0151(10) 0.0197(10) 0.0195(11) 0.0020(8) 0.0048(8) -0.0002(8)
C17 0.0205(11) 0.0172(10) 0.0233(11) -0.0014(9) 0.0061(9) -0.0015(8)
C18 0.0216(11) 0.0180(11) 0.0222(11) 0.0009(8) 0.0090(9) 0.0013(8)
C19 0.0167(11) 0.0228(11) 0.0208(11) 0.0012(9) 0.0063(9) -0.0013(8)
C20 0.0186(11) 0.0240(11) 0.0363(14) -0.0010(10) 0.0102(10) -0.0024(9)
C21 0.0281(13) 0.0277(13) 0.0474(16) -0.0106(11) 0.0229(12) -0.0048(10)

loop_
_atom_type_symbol
_atom_type_description
_atom_type_scat_dispersion_real
_atom_type_scat_dispersion_imag
_atom_type_scat_source
C C 0.0033 0.0016 'International Tables Vol C Tables 4.2.6.8 and 6.1.1.4'
H H 0.0000 0.0000 'International Tables Vol C Tables 4.2.6.8 and 6.1.1.4'
Ag Ag -0.8971 1.1015 'International Tables Vol C Tables 4.2.6.8 and 6.1.1.4'
N N 0.0061 0.0033 'International Tables Vol C Tables 4.2.6.8 and 6.1.1.4'
O O 0.0106 0.0060 'International Tables Vol C Tables 4.2.6.8 and 6.1.1.4'

loop_
_geom_angle_atom_site_label_1
_geom_angle_atom_site_label_2
_geom_angle_atom_site_label_3
_geom_angle
_geom_angle_site_symmetry_1
_geom_angle_site_symmetry_3
_geom_angle_publ_flag
N2 Ag1 N1 131.39(6) . . ?
N2 Ag1 N3 106.71(6) . . ?
N1 Ag1 N3 105.27(6) . . ?
C5 N1 C1 117.86(17) . . ?
C5 N1 Ag1 122.13(13) . . ?
C1 N1 Ag1 119.88(13) . . ?
C8 N2 C12 117.85(17) . . ?
C8 N2 Ag1 120.20(13) . . ?
C12 N2 Ag1 121.55(13) . . ?
C19 N3 C15 117.62(18) . . ?
C19 N3 Ag1 122.52(14) . . ?
C15 N3 Ag1 119.45(14) . . ?
O2 N4 O3 121.01(18) . . ?
O2 N4 O1 118.64(19) . . ?
O3 N4 O1 120.34(18) . . ?
N1 C1 C2 123.49(19) . . ?
C1 C2 C3 116.94(19) . . ?
C1 C2 C6 120.84(19) . . ?
C3 C2 C6 122.22(19) . . ?
C4 C3 C2 120.89(19) . . ?
C3 C4 C5 117.21(18) . . ?
C3 C4 C7 122.53(18) . . ?
C5 C4 C7 120.25(19) . . ?
N1 C5 C4 123.60(19) . . ?
N2 C8 C9 123.44(19) . . ?
C10 C9 C8 117.52(18) . . ?
C10 C9 C13 122.67(18) . . ?
C8 C9 C13 119.78(19) . . ?
C9 C10 C11 120.39(19) . . ?
C12 C11 C10 117.51(19) . . ?
C12 C11 C14 120.79(19) . . ?
C10 C11 C14 121.70(19) . . ?
N2 C12 C11 123.26(19) . . ?
N3 C15 C16 123.39(19) . . ?
C15 C16 C17 117.53(19) . . ?
C15 C16 C20 120.68(19) . . ?
C17 C16 C20 121.78(19) . . ?
C18 C17 C16 120.4(2) . . ?
C17 C18 C19 117.1(2) . . ?
C17 C18 C21 122.4(2) . . ?
C19 C18 C21 120.4(2) . . ?
N3 C19 C18 123.9(2) . . ?

loop_
_geom_bond_atom_site_label_1
_geom_bond_atom_site_label_2
_geom_bond_distance
_geom_bond_site_symmetry_2
_geom_bond_publ_flag
Ag1 N2 2.2646(17) . ?
Ag1 N1 2.2677(16) . ?
Ag1 N3 2.3497(17) . ?
O1 N4 1.249(2) . ?
O2 N4 1.242(2) . ?
O3 N4 1.246(2) . ?
N1 C5 1.338(3) . ?
N1 C1 1.346(3) . ?
N2 C8 1.341(3) . ?
N2 C12 1.346(3) . ?
N3 C19 1.333(3) . ?
N3 C15 1.346(3) . ?
C1 C2 1.389(3) . ?
C2 C3 1.398(3) . ?
C2 C6 1.504(3) . ?
C3 C4 1.384(3) . ?
C4 C5 1.392(3) . ?
C4 C7 1.502(3) . ?
C8 C9 1.392(3) . ?
C9 C10 1.385(3) . ?
C9 C13 1.505(3) . ?
C10 C11 1.394(3) . ?
C11 C12 1.389(3) . ?
C11 C14 1.503(3) . ?
C15 C16 1.385(3) . ?
C16 C17 1.390(3) . ?
C16 C20 1.506(3) . ?
C17 C18 1.387(3) . ?
C18 C19 1.392(3) . ?
C18 C21 1.507(3) . ?
